data_7003898
loop_
_publ_author_name
'Hill, Michael S.'
'Hitchcock, Peter B.'
'Pongtavornpinyo, Ruti'

_publ_section_title
;
 Organoiron compounds derived from the indium &#x2018;carbene
 analogues&#x2019;, [In{N(Ar)C(Me)}2CH] (Ar = dipp = 2,6-iPr2C6H3; =
 Mes = 2,4,6-Me3C6H2)
;
_journal_issue 21
_journal_name_full 'Dalton Transactions'
_journal_page_first 2854
_journal_page_last 2860
_journal_paper_doi 10.1039/b801160e
_journal_year 2008
_chemical_compound_source 'synthesis as described'
_chemical_formula_moiety 'C36 H46 Fe I In N2 O2'
_chemical_formula_sum 'C36 H46 Fe I In N2 O2'
_chemical_formula_weight 836.32
_chemical_name_systematic
;
?
;
_space_group_IT_number 14
_symmetry_cell_setting monoclinic
_symmetry_Int_Tables_number 14
_symmetry_space_group_name_Hall '-P 2yn'
_symmetry_space_group_name_H-M 'P 1 21/n 1'
_atom_sites_solution_hydrogens geom
_atom_sites_solution_primary direct
_atom_sites_solution_secondary difmap
_audit_conform_dict_location ftp://ftp.iucr.org/pub/cif_core.dic
_audit_conform_dict_name cif_core.dic
_audit_conform_dict_version 2.3
_audit_creation_date 2005-01-07T15:13:45-00:00
_audit_creation_method 'WinGX routine CIF_UPDATE'
_cell_angle_alpha 90
_cell_angle_beta 114.284(1)
_cell_angle_gamma 90
_cell_formula_units_Z 8
_cell_length_a 18.4839(3)
_cell_length_b 20.9025(3)
_cell_length_c 20.2107(3)
_cell_measurement_reflns_used 46569
_cell_measurement_temperature 173(2)
_cell_measurement_theta_max 26.022
_cell_measurement_theta_min 3.395
_cell_measurement_wavelength 0.71073
_cell_volume 7117.7(2)
_computing_cell_refinement 'HKL Scalepack (Otwinowski & Minor 1997)'
_computing_data_collection 'Collect (Nonius BV, 1997-2000)'
_computing_data_reduction 'HKL Denzo and Scalepack (Otwinowski & Minor 1997)'
_computing_molecular_graphics 'Ortep-3 for Windows (Farrugia, 1997)'
_computing_publication_material 'WinGX publication routines (Farrugia, 1999)'
_computing_structure_refinement 'SHELXL-97 (Sheldrick, 1997)'
_computing_structure_solution 'SHELXS-86 (Sheldrick, 1986)'
_diffrn_ambient_temperature 173(2)
_diffrn_detector 'CCD plate'
_diffrn_detector_area_resol_mean 9
_diffrn_measured_fraction_theta_full 0.997
_diffrn_measured_fraction_theta_max 0.997
_diffrn_measurement_device '95mm CCD camera on \k-goniostat'
_diffrn_measurement_device_type KappaCCD
_diffrn_measurement_method 'CCD rotation images, thick slices'
_diffrn_orient_matrix_type 'by Nonius Collect from scalepack cell'
_diffrn_orient_matrix_UB_11 0.131742E-1
_diffrn_orient_matrix_UB_12 -0.173105E-1
_diffrn_orient_matrix_UB_13 0.497548E-1
_diffrn_orient_matrix_UB_21 0.12135E-1
_diffrn_orient_matrix_UB_22 0.442638E-1
_diffrn_orient_matrix_UB_23 0.203787E-1
_diffrn_orient_matrix_UB_31 -0.565856E-1
_diffrn_orient_matrix_UB_32 0.54624E-2
_diffrn_orient_matrix_UB_33 -0.74613E-2
_diffrn_radiation_monochromator graphite
_diffrn_radiation_probe x-ray
_diffrn_radiation_type MoK\a
_diffrn_radiation_wavelength 0.71073
_diffrn_reflns_av_R_equivalents 0.0891
_diffrn_reflns_av_unetI/netI 0.0567
_diffrn_reflns_limit_h_max 22
_diffrn_reflns_limit_h_min -22
_diffrn_reflns_limit_k_max 25
_diffrn_reflns_limit_k_min -25
_diffrn_reflns_limit_l_max 24
_diffrn_reflns_limit_l_min -23
_diffrn_reflns_number 97021
_diffrn_reflns_theta_full 26.02
_diffrn_reflns_theta_max 26.02
_diffrn_reflns_theta_min 3.46
_diffrn_source 'Enraf Nonius FR590'
_exptl_absorpt_coefficient_mu 1.955
_exptl_absorpt_correction_T_max 0.6384
_exptl_absorpt_correction_T_min 0.5027
_exptl_absorpt_correction_type multi-scan
_exptl_absorpt_process_details
;
[c.f. r.h. blessing, acta cryst. (1995), a51, 33-38]
;
_exptl_crystal_colour orange
_exptl_crystal_density_diffrn 1.561
_exptl_crystal_density_method 'not measured'
_exptl_crystal_description prism
_exptl_crystal_F_000 3360
_exptl_crystal_size_max 0.35
_exptl_crystal_size_mid 0.25
_exptl_crystal_size_min 0.2
_refine_diff_density_max 2.549
_refine_diff_density_min -1.169
_refine_diff_density_rms 0.119
_refine_ls_extinction_method none
_refine_ls_goodness_of_fit_ref 1.019
_refine_ls_hydrogen_treatment constr
_refine_ls_matrix_type full
_refine_ls_number_parameters 779
_refine_ls_number_reflns 13978
_refine_ls_number_restraints 0
_refine_ls_restrained_S_all 1.019
_refine_ls_R_factor_all 0.0776
_refine_ls_R_factor_gt 0.0419
_refine_ls_shift/su_max 0.001
_refine_ls_shift/su_mean 0
_refine_ls_structure_factor_coef Fsqd
_refine_ls_weighting_details 'calc w=1/[\s^2^(Fo^2^)+(0.0400P)^2^+9.1989P] where P=(Fo^2^+2Fc^2^)/3'
_refine_ls_weighting_scheme calc
_refine_ls_wR_factor_gt 0.0833
_refine_ls_wR_factor_ref 0.0967
_reflns_number_gt 9753
_reflns_number_total 13978
_reflns_threshold_expression >2sigma(I)
_cod_data_source_file b801160e.txt
_cod_data_source_block (1)-jan305
_cod_original_sg_symbol_H-M P2(1)/n
_cod_database_code 7003898

loop_
_symmetry_equiv_pos_as_xyz
'x, y, z'
'-x+1/2, y+1/2, -z+1/2'
'-x, -y, -z'
'x-1/2, -y-1/2, z-1/2'

loop_
_atom_site_label
_atom_site_type_symbol
_atom_site_fract_x
_atom_site_fract_y
_atom_site_fract_z
_atom_site_U_iso_or_equiv
_atom_site_adp_type
_atom_site_occupancy
_atom_site_symmetry_multiplicity
_atom_site_calc_flag
_atom_site_refinement_flags
_atom_site_disorder_assembly
_atom_site_disorder_group
In In -0.508984(18) 0.246878(14) 0.150096(16) 0.01884(8) Uani 1 1 d . . .
Fe Fe -0.59638(4) 0.27161(3) 0.21461(3) 0.02420(16) Uani 1 1 d . A .
I I -0.350752(18) 0.233017(16) 0.251148(18) 0.03635(10) Uani 1 1 d . A 1
O1 O -0.5984(3) 0.13598(19) 0.2459(2) 0.0667(13) Uani 1 1 d . A 1
O2 O -0.7434(2) 0.2733(2) 0.0843(2) 0.0534(11) Uani 1 1 d . A 1
N1 N -0.4913(2) 0.31357(16) 0.07454(19) 0.0205(8) Uani 1 1 d . A 1
N2 N -0.5157(2) 0.16821(16) 0.07809(18) 0.0210(8) Uani 1 1 d . A 1
C1 C -0.4619(3) 0.2932(2) 0.0289(2) 0.0233(10) Uani 1 1 d . A 1
C2 C -0.4523(3) 0.2290(2) 0.0146(2) 0.0256(10) Uani 1 1 d . A 1
H2 H -0.4209 0.2227 -0.0121 0.031 Uiso 1 1 calc R A 1
C3 C -0.4802(2) 0.1727(2) 0.0322(2) 0.0216(10) Uani 1 1 d . A 1
C4 C -0.4367(3) 0.3415(2) -0.0134(3) 0.0390(13) Uani 1 1 d . A 1
H4A H -0.4626 0.3826 -0.0143 0.059 Uiso 1 1 calc R A 1
H4B H -0.4523 0.3261 -0.0632 0.059 Uiso 1 1 calc R A 1
H4C H -0.379 0.3469 0.0099 0.059 Uiso 1 1 calc R A 1
C5 C -0.4711(3) 0.1131(2) -0.0060(3) 0.0336(12) Uani 1 1 d . A 1
H5A H -0.4241 0.0893 0.0262 0.05 Uiso 1 1 calc R A 1
H5B H -0.4649 0.1251 -0.0503 0.05 Uiso 1 1 calc R A 1
H5C H -0.5183 0.0861 -0.0188 0.05 Uiso 1 1 calc R A 1
C6 C -0.5078(3) 0.3801(2) 0.0809(2) 0.0248(11) Uani 1 1 d . A 1
C7 C -0.4473(3) 0.4220(2) 0.1249(3) 0.0287(11) Uani 1 1 d . A 1
C8 C -0.4684(3) 0.4833(2) 0.1362(3) 0.0356(12) Uani 1 1 d . A 1
H8 H -0.4285 0.5119 0.166 0.043 Uiso 1 1 calc R A 1
C9 C -0.5463(3) 0.5036(2) 0.1049(3) 0.0391(13) Uani 1 1 d . A 1
H9 H -0.5598 0.5452 0.115 0.047 Uiso 1 1 calc R A 1
C10 C -0.6041(3) 0.4637(2) 0.0592(3) 0.0346(12) Uani 1 1 d . A 1
H10 H -0.6571 0.4791 0.0366 0.042 Uiso 1 1 calc R A 1
C11 C -0.5880(3) 0.4016(2) 0.0449(3) 0.0273(11) Uani 1 1 d . A 1
C12 C -0.3591(3) 0.4039(2) 0.1589(3) 0.0327(12) Uani 1 1 d . A 1
H12 H -0.354 0.3579 0.1479 0.039 Uiso 1 1 calc R A 1
C13 C -0.3226(3) 0.4126(2) 0.2412(3) 0.0429(14) Uani 1 1 d . A 1
H13A H -0.2664 0.4007 0.261 0.064 Uiso 1 1 calc R A 1
H13B H -0.3506 0.3854 0.2625 0.064 Uiso 1 1 calc R A 1
H13C H -0.3275 0.4575 0.2529 0.064 Uiso 1 1 calc R A 1
C14 C -0.3120(3) 0.4447(3) 0.1269(3) 0.0473(15) Uani 1 1 d . A 1
H14A H -0.256 0.4321 0.1491 0.071 Uiso 1 1 calc R A 1
H14B H -0.3169 0.49 0.1369 0.071 Uiso 1 1 calc R A 1
H14C H -0.3332 0.4379 0.0743 0.071 Uiso 1 1 calc R A 1
C15 C -0.6513(3) 0.3584(2) -0.0073(3) 0.0334(12) Uani 1 1 d . A 1
H15 H -0.644 0.3149 0.0152 0.04 Uiso 1 1 calc R A 1
C16 C -0.7358(3) 0.3809(3) -0.0225(3) 0.0548(16) Uani 1 1 d . A 1
H16A H -0.7744 0.3512 -0.0563 0.082 Uiso 1 1 calc R A 1
H16B H -0.7443 0.4238 -0.0439 0.082 Uiso 1 1 calc R A 1
H16C H -0.7427 0.3821 0.0231 0.082 Uiso 1 1 calc R A 1
C17 C -0.6438(3) 0.3519(3) -0.0799(3) 0.0469(14) Uani 1 1 d . A 1
H17A H -0.6856 0.3235 -0.1121 0.07 Uiso 1 1 calc R A 1
H17B H -0.5917 0.3339 -0.0713 0.07 Uiso 1 1 calc R A 1
H17C H -0.6492 0.3941 -0.1025 0.07 Uiso 1 1 calc R A 1
C18 C -0.5514(3) 0.1085(2) 0.0852(2) 0.0251(11) Uani 1 1 d . A 1
C19 C -0.5057(3) 0.0595(2) 0.1303(3) 0.0333(12) Uani 1 1 d . A 1
C20 C -0.5444(4) 0.0037(2) 0.1360(3) 0.0457(14) Uani 1 1 d . A 1
H20 H -0.5144 -0.0301 0.1665 0.055 Uiso 1 1 calc R A 1
C21 C -0.6249(4) -0.0033(3) 0.0986(3) 0.0516(16) Uani 1 1 d . A 1
H21 H -0.6499 -0.042 0.1021 0.062 Uiso 1 1 calc R A 1
C22 C -0.6693(3) 0.0459(3) 0.0559(3) 0.0481(16) Uani 1 1 d . A 1
H22 H -0.7252 0.0409 0.0312 0.058 Uiso 1 1 calc R A 1
C23 C -0.6349(3) 0.1023(2) 0.0479(3) 0.0313(12) Uani 1 1 d . A 1
C24 C -0.4166(3) 0.0645(2) 0.1747(3) 0.0389(13) Uani 1 1 d . A 1
H24 H -0.3988 0.1073 0.165 0.047 Uiso 1 1 calc R A 1
C25 C -0.3970(4) 0.0603(3) 0.2559(3) 0.0589(17) Uani 1 1 d . A 1
H25A H -0.3395 0.0641 0.2838 0.088 Uiso 1 1 calc R A 1
H25B H -0.415 0.019 0.2665 0.088 Uiso 1 1 calc R A 1
H25C H -0.4239 0.095 0.2695 0.088 Uiso 1 1 calc R A 1
C26 C -0.3705(4) 0.0129(3) 0.1538(3) 0.0589(17) Uani 1 1 d . A 1
H26A H -0.3135 0.0181 0.1833 0.088 Uiso 1 1 calc R A 1
H26B H -0.3812 0.0173 0.1023 0.088 Uiso 1 1 calc R A 1
H26C H -0.3874 -0.0295 0.1624 0.088 Uiso 1 1 calc R A 1
C27 C -0.6841(3) 0.1551(3) -0.0009(3) 0.0377(13) Uani 1 1 d . A 1
H27 H -0.6606 0.1967 0.0225 0.045 Uiso 1 1 calc R A 1
C28 C -0.6808(3) 0.1536(3) -0.0760(3) 0.0605(18) Uani 1 1 d . A 1
H28A H -0.7128 0.1887 -0.1059 0.091 Uiso 1 1 calc R A 1
H28B H -0.7018 0.1127 -0.0999 0.091 Uiso 1 1 calc R A 1
H28C H -0.6256 0.1584 -0.0699 0.091 Uiso 1 1 calc R A 1
C29 C -0.7713(3) 0.1550(3) -0.0122(3) 0.0619(19) Uani 1 1 d . A 1
H29A H -0.799 0.1908 -0.0439 0.093 Uiso 1 1 calc R A 1
H29B H -0.7744 0.1597 0.0348 0.093 Uiso 1 1 calc R A 1
H29C H -0.7961 0.1146 -0.0348 0.093 Uiso 1 1 calc R A 1
C30 C -0.5982(3) 0.3707(2) 0.2270(3) 0.0406(14) Uani 1 1 d . A 1
H30 H -0.6218 0.4003 0.1883 0.049 Uiso 1 1 calc R A 1
C31 C -0.5190(3) 0.3491(3) 0.2551(3) 0.0426(15) Uani 1 1 d . A 1
H31 H -0.4797 0.3619 0.2389 0.051 Uiso 1 1 calc R A 1
C32 C -0.5085(3) 0.3056(3) 0.3107(3) 0.0433(14) Uani 1 1 d . A 1
H32 H -0.461 0.283 0.3385 0.052 Uiso 1 1 calc R A 1
C33 C -0.5811(4) 0.3011(3) 0.3182(3) 0.0429(14) Uani 1 1 d . A 1
H33 H -0.5906 0.2754 0.3526 0.052 Uiso 1 1 calc R A 1
C34 C -0.6361(3) 0.3406(2) 0.2667(3) 0.0399(14) Uani 1 1 d . A 1
H34 H -0.6898 0.3463 0.2594 0.048 Uiso 1 1 calc R A 1
C35 C -0.5973(3) 0.1891(3) 0.2315(3) 0.0374(13) Uani 1 1 d . A 1
C36 C -0.6836(3) 0.2701(2) 0.1347(3) 0.0315(12) Uani 1 1 d . A 1
In1B In 0.015721(18) 0.246567(14) 0.160391(16) 0.02010(8) Uani 1 1 d . . .
Fe1B Fe -0.05402(4) 0.26196(3) 0.24331(4) 0.03012(17) Uani 1 1 d . B .
I1B I 0.180411(18) 0.235396(16) 0.228091(18) 0.03381(9) Uani 1 1 d . B 1
O1B O -0.0529(3) 0.1255(2) 0.2667(3) 0.0773(15) Uani 1 1 d . B 1
O2B O 0.1008(3) 0.2826(3) 0.3624(2) 0.0727(14) Uani 1 1 d . B 1
N1B N 0.0053(2) 0.31219(16) 0.07335(18) 0.0185(8) Uani 1 1 d . B 1
N2B N -0.0050(2) 0.16811(16) 0.08362(18) 0.0199(8) Uani 1 1 d . B 1
C1B C 0.0367(2) 0.2937(2) 0.0274(2) 0.0205(10) Uani 1 1 d . B 1
C2B C 0.0486(2) 0.2300(2) 0.0132(2) 0.0227(10) Uani 1 1 d . B 1
H2B H 0.0793 0.2247 -0.0142 0.027 Uiso 1 1 calc R B 1
C3B C 0.0230(2) 0.1724(2) 0.0325(2) 0.0236(10) Uani 1 1 d . B 1
C4B C 0.0635(3) 0.3437(2) -0.0117(3) 0.0311(12) Uani 1 1 d . B 1
H4B1 H 0.0287 0.3812 -0.0217 0.047 Uiso 1 1 calc R B 1
H4B2 H 0.0608 0.326 -0.0576 0.047 Uiso 1 1 calc R B 1
H4B3 H 0.1182 0.3564 0.0187 0.047 Uiso 1 1 calc R B 1
C5B C 0.0267(3) 0.1139(2) -0.0096(3) 0.0321(12) Uani 1 1 d . B 1
H5B1 H 0.0796 0.0947 0.0135 0.048 Uiso 1 1 calc R B 1
H5B2 H 0.0161 0.1261 -0.0595 0.048 Uiso 1 1 calc R B 1
H5B3 H -0.0132 0.0828 -0.01 0.048 Uiso 1 1 calc R B 1
C6B C -0.0218(3) 0.3772(2) 0.0728(2) 0.0224(10) Uani 1 1 d . B 1
C7B C 0.0290(3) 0.4239(2) 0.1186(2) 0.0245(10) Uani 1 1 d . B 1
C8B C -0.0025(3) 0.4838(2) 0.1217(3) 0.0330(12) Uani 1 1 d . B 1
H8B H 0.0308 0.5156 0.1532 0.04 Uiso 1 1 calc R B 1
C9B C -0.0811(3) 0.4977(2) 0.0801(3) 0.0358(12) Uani 1 1 d . B 1
H9B H -0.1017 0.5387 0.0829 0.043 Uiso 1 1 calc R B 1
C10B C -0.1295(3) 0.4521(2) 0.0345(3) 0.0347(12) Uani 1 1 d . B 1
H10B H -0.1836 0.4623 0.0062 0.042 Uiso 1 1 calc R B 1
C11B C -0.1021(3) 0.3918(2) 0.0284(2) 0.0235(10) Uani 1 1 d . B 1
C12B C 0.1164(3) 0.4112(2) 0.1650(2) 0.0305(11) Uani 1 1 d . B 1
H12B H 0.1284 0.3665 0.1549 0.037 Uiso 1 1 calc R B 1
C13B C 0.1355(3) 0.4158(3) 0.2457(3) 0.0421(14) Uani 1 1 d . B 1
H13D H 0.1921 0.4074 0.2739 0.063 Uiso 1 1 calc R B 1
H13E H 0.1041 0.3841 0.2582 0.063 Uiso 1 1 calc R B 1
H13F H 0.1226 0.4588 0.2568 0.063 Uiso 1 1 calc R B 1
C14B C 0.1699(3) 0.4567(3) 0.1453(3) 0.0494(15) Uani 1 1 d . B 1
H14D H 0.2257 0.4473 0.176 0.074 Uiso 1 1 calc R B 1
H14E H 0.1581 0.501 0.1531 0.074 Uiso 1 1 calc R B 1
H14F H 0.1601 0.4507 0.0942 0.074 Uiso 1 1 calc R B 1
C15B C -0.1554(3) 0.3438(2) -0.0251(3) 0.0327(12) Uani 1 1 d . B 1
H15B H -0.1382 0.3002 -0.0042 0.039 Uiso 1 1 calc R B 1
C16B C -0.2435(3) 0.3508(3) -0.0410(3) 0.0489(15) Uani 1 1 d . B 1
H16D H -0.274 0.3177 -0.0756 0.073 Uiso 1 1 calc R B 1
H16E H -0.2622 0.3932 -0.0618 0.073 Uiso 1 1 calc R B 1
H16F H -0.2506 0.346 0.0042 0.073 Uiso 1 1 calc R B 1
C17B C -0.1473(3) 0.3469(3) -0.0976(3) 0.0464(14) Uani 1 1 d . B 1
H17D H -0.1824 0.3149 -0.131 0.07 Uiso 1 1 calc R B 1
H17E H -0.0922 0.338 -0.0894 0.07 Uiso 1 1 calc R B 1
H17F H -0.1623 0.3896 -0.1187 0.07 Uiso 1 1 calc R B 1
C18B C -0.0377(3) 0.1084(2) 0.0959(2) 0.0238(10) Uani 1 1 d . B 1
C19B C 0.0123(3) 0.0592(2) 0.1367(3) 0.0305(11) Uani 1 1 d . B 1
C20B C -0.0234(4) 0.0047(2) 0.1488(3) 0.0458(15) Uani 1 1 d . B 1
H20B H 0.009 -0.0298 0.1755 0.055 Uiso 1 1 calc R B 1
C21B C -0.1043(4) -0.0008(3) 0.1234(3) 0.0490(16) Uani 1 1 d . B 1
H21B H -0.1274 -0.0384 0.1327 0.059 Uiso 1 1 calc R B 1
C22B C -0.1519(3) 0.0486(3) 0.0843(3) 0.0427(14) Uani 1 1 d . B 1
H22B H -0.2079 0.0446 0.0672 0.051 Uiso 1 1 calc R B 1
C23B C -0.1207(3) 0.1038(2) 0.0695(3) 0.0293(11) Uani 1 1 d . B 1
C24B C 0.1020(3) 0.0633(2) 0.1689(3) 0.0362(12) Uani 1 1 d . B 1
H24B H 0.117 0.1046 0.1529 0.043 Uiso 1 1 calc R B 1
C25B C 0.1346(3) 0.0639(3) 0.2523(3) 0.0516(16) Uani 1 1 d . B 1
H25D H 0.1927 0.0669 0.2729 0.077 Uiso 1 1 calc R B 1
H25E H 0.1191 0.0243 0.2691 0.077 Uiso 1 1 calc R B 1
H25F H 0.113 0.1007 0.2681 0.077 Uiso 1 1 calc R B 1
C26B C 0.1402(4) 0.0087(3) 0.1441(3) 0.0544(16) Uani 1 1 d . B 1
H26D H 0.198 0.0137 0.1663 0.082 Uiso 1 1 calc R B 1
H26E H 0.121 0.0097 0.0911 0.082 Uiso 1 1 calc R B 1
H26F H 0.126 -0.0323 0.1591 0.082 Uiso 1 1 calc R B 1
C27B C -0.1743(3) 0.1573(2) 0.0245(3) 0.0350(12) Uani 1 1 d . B 1
H27B H -0.1462 0.1986 0.0434 0.042 Uiso 1 1 calc R B 1
C28B C -0.1880(3) 0.1520(3) -0.0559(3) 0.0491(15) Uani 1 1 d . B 1
H28D H -0.2224 0.1871 -0.0835 0.074 Uiso 1 1 calc R B 1
H28E H -0.2135 0.111 -0.0756 0.074 Uiso 1 1 calc R B 1
H28F H -0.137 0.1545 -0.0598 0.074 Uiso 1 1 calc R B 1
C29B C -0.2547(3) 0.1608(3) 0.0292(3) 0.0530(16) Uani 1 1 d . B 1
H29D H -0.2856 0.1964 -0.0006 0.08 Uiso 1 1 calc R B 1
H29E H -0.2464 0.1676 0.0798 0.08 Uiso 1 1 calc R B 1
H29F H -0.2835 0.1206 0.0115 0.08 Uiso 1 1 calc R B 1
C30B C -0.0993(3) 0.3423(3) 0.2751(3) 0.0479(15) Uani 1 1 d . B 1
H30B H -0.0724 0.3665 0.3181 0.057 Uiso 1 1 calc R B 1
C31B C -0.0963(3) 0.3540(3) 0.2076(3) 0.0473(15) Uani 1 1 d . B 1
H31B H -0.0667 0.3865 0.1971 0.057 Uiso 1 1 calc R B 1
C32B C -0.1461(3) 0.3075(3) 0.1581(3) 0.0510(16) Uani 1 1 d . B 1
H32B H -0.1558 0.3039 0.1083 0.061 Uiso 1 1 calc R B 1
C33B C -0.1779(3) 0.2687(3) 0.1950(3) 0.0463(15) Uani 1 1 d . B 1
H33B H -0.2135 0.2341 0.1747 0.056 Uiso 1 1 calc R B 1
C34B C -0.1480(3) 0.2896(3) 0.2688(3) 0.0432(14) Uani 1 1 d . B 1
H34B H -0.1592 0.271 0.3065 0.052 Uiso 1 1 calc R B 1
C35B C -0.0520(4) 0.1790(3) 0.2559(3) 0.0481(15) Uani 1 1 d . B 1
C36B C 0.0405(3) 0.2736(3) 0.3139(3) 0.0472(15) Uani 1 1 d . B 1

loop_
_atom_site_aniso_label
_atom_site_aniso_U_11
_atom_site_aniso_U_22
_atom_site_aniso_U_33
_atom_site_aniso_U_23
_atom_site_aniso_U_13
_atom_site_aniso_U_12
In 0.01803(16) 0.02057(18) 0.01799(16) -0.00073(13) 0.00747(13) -0.00112(13)
Fe 0.0256(4) 0.0265(4) 0.0240(4) -0.0053(3) 0.0137(3) -0.0047(3)
I 0.02130(17) 0.0380(2) 0.0372(2) 0.00170(15) -0.00069(15) -0.00116(14)
O1 0.111(4) 0.031(2) 0.085(3) 0.009(2) 0.067(3) -0.004(2)
O2 0.032(2) 0.088(3) 0.037(2) -0.007(2) 0.011(2) -0.002(2)
N1 0.023(2) 0.018(2) 0.023(2) 0.0040(16) 0.0108(17) 0.0022(15)
N2 0.023(2) 0.018(2) 0.019(2) 0.0006(15) 0.0063(17) -0.0002(15)
C1 0.019(2) 0.029(3) 0.025(3) 0.004(2) 0.012(2) 0.0015(19)
C2 0.026(3) 0.028(3) 0.028(3) 0.001(2) 0.016(2) 0.003(2)
C3 0.018(2) 0.030(3) 0.017(2) -0.0008(19) 0.007(2) 0.0047(19)
C4 0.049(3) 0.037(3) 0.043(3) 0.006(2) 0.030(3) -0.001(3)
C5 0.039(3) 0.035(3) 0.034(3) -0.003(2) 0.023(3) 0.004(2)
C6 0.032(3) 0.022(3) 0.025(3) 0.005(2) 0.017(2) 0.000(2)
C7 0.031(3) 0.023(3) 0.031(3) 0.004(2) 0.011(2) -0.004(2)
C8 0.044(3) 0.024(3) 0.035(3) -0.001(2) 0.013(3) -0.003(2)
C9 0.054(4) 0.019(3) 0.050(4) 0.003(2) 0.027(3) 0.006(2)
C10 0.036(3) 0.028(3) 0.044(3) 0.014(2) 0.020(3) 0.012(2)
C11 0.024(3) 0.029(3) 0.031(3) 0.009(2) 0.013(2) 0.003(2)
C12 0.032(3) 0.024(3) 0.039(3) 0.000(2) 0.012(3) -0.007(2)
C13 0.038(3) 0.035(3) 0.048(4) -0.001(3) 0.009(3) -0.008(2)
C14 0.037(3) 0.049(4) 0.059(4) 0.009(3) 0.023(3) -0.008(3)
C15 0.026(3) 0.031(3) 0.036(3) 0.003(2) 0.006(2) 0.001(2)
C16 0.024(3) 0.057(4) 0.074(5) 0.011(3) 0.011(3) 0.003(3)
C17 0.037(3) 0.058(4) 0.035(3) -0.004(3) 0.005(3) 0.002(3)
C18 0.032(3) 0.023(3) 0.024(3) -0.008(2) 0.016(2) -0.008(2)
C19 0.045(3) 0.021(3) 0.035(3) -0.005(2) 0.018(3) -0.002(2)
C20 0.064(4) 0.026(3) 0.046(4) -0.001(2) 0.022(3) -0.008(3)
C21 0.074(5) 0.038(4) 0.052(4) -0.010(3) 0.035(4) -0.024(3)
C22 0.042(4) 0.062(4) 0.044(4) -0.024(3) 0.021(3) -0.026(3)
C23 0.032(3) 0.037(3) 0.030(3) -0.011(2) 0.018(2) -0.011(2)
C24 0.039(3) 0.031(3) 0.038(3) 0.009(2) 0.007(3) 0.006(2)
C25 0.069(5) 0.044(4) 0.046(4) 0.012(3) 0.005(3) -0.001(3)
C26 0.057(4) 0.038(4) 0.071(5) 0.014(3) 0.016(4) 0.014(3)
C27 0.020(3) 0.051(3) 0.039(3) -0.014(3) 0.009(2) -0.008(2)
C28 0.041(4) 0.092(5) 0.033(3) 0.005(3) 0.000(3) 0.023(3)
C29 0.023(3) 0.074(5) 0.075(5) -0.031(4) 0.006(3) -0.010(3)
C30 0.059(4) 0.023(3) 0.038(3) -0.008(2) 0.018(3) 0.000(3)
C31 0.047(4) 0.045(3) 0.047(4) -0.031(3) 0.032(3) -0.027(3)
C32 0.038(3) 0.055(4) 0.028(3) -0.016(3) 0.005(3) 0.002(3)
C33 0.068(4) 0.042(3) 0.027(3) -0.013(3) 0.029(3) -0.010(3)
C34 0.040(3) 0.038(3) 0.053(4) -0.024(3) 0.031(3) -0.010(3)
C35 0.049(4) 0.038(3) 0.035(3) -0.005(2) 0.028(3) -0.004(3)
C36 0.026(3) 0.040(3) 0.038(3) -0.009(2) 0.022(3) -0.002(2)
In1B 0.02195(17) 0.02041(18) 0.01886(17) 0.00031(13) 0.00934(14) -0.00108(13)
Fe1B 0.0359(4) 0.0317(4) 0.0299(4) 0.0008(3) 0.0207(3) -0.0002(3)
I1B 0.02163(17) 0.0367(2) 0.03249(19) 0.00419(14) 0.00036(14) -0.00100(13)
O1B 0.122(4) 0.041(3) 0.093(4) 0.015(3) 0.068(3) 0.004(3)
O2B 0.044(3) 0.137(4) 0.027(2) -0.012(3) 0.005(2) -0.006(3)
N1B 0.020(2) 0.018(2) 0.018(2) 0.0008(15) 0.0077(17) -0.0006(15)
N2B 0.0176(19) 0.020(2) 0.019(2) 0.0013(15) 0.0048(17) 0.0008(15)
C1B 0.012(2) 0.027(3) 0.019(2) 0.0017(19) 0.0024(19) -0.0001(18)
C2B 0.018(2) 0.032(3) 0.017(2) -0.001(2) 0.0061(19) -0.0009(19)
C3B 0.014(2) 0.027(3) 0.026(3) 0.000(2) 0.005(2) 0.0062(19)
C4B 0.035(3) 0.032(3) 0.031(3) 0.004(2) 0.018(2) -0.003(2)
C5B 0.038(3) 0.031(3) 0.031(3) -0.003(2) 0.018(3) 0.004(2)
C6B 0.028(3) 0.019(2) 0.024(3) 0.0068(19) 0.015(2) 0.0024(19)
C7B 0.026(3) 0.023(3) 0.022(3) 0.001(2) 0.007(2) -0.004(2)
C8B 0.046(3) 0.018(3) 0.031(3) -0.001(2) 0.012(3) 0.000(2)
C9B 0.041(3) 0.026(3) 0.037(3) 0.008(2) 0.014(3) 0.013(2)
C10B 0.034(3) 0.030(3) 0.039(3) 0.011(2) 0.014(3) 0.010(2)
C11B 0.021(2) 0.024(3) 0.023(3) 0.005(2) 0.008(2) -0.0001(19)
C12B 0.028(3) 0.028(3) 0.028(3) -0.002(2) 0.004(2) -0.005(2)
C13B 0.044(3) 0.042(3) 0.028(3) -0.006(2) 0.002(3) -0.004(3)
C14B 0.038(3) 0.048(4) 0.056(4) 0.003(3) 0.013(3) -0.013(3)
C15B 0.027(3) 0.031(3) 0.029(3) 0.006(2) 0.000(2) 0.006(2)
C16B 0.024(3) 0.064(4) 0.050(4) -0.001(3) 0.006(3) -0.004(3)
C17B 0.033(3) 0.059(4) 0.033(3) -0.008(3) -0.002(3) 0.001(3)
C18B 0.026(3) 0.022(3) 0.020(3) -0.0050(19) 0.007(2) -0.005(2)
C19B 0.041(3) 0.022(3) 0.026(3) 0.002(2) 0.011(2) 0.001(2)
C20B 0.067(4) 0.025(3) 0.036(3) 0.005(2) 0.012(3) -0.006(3)
C21B 0.069(4) 0.034(3) 0.045(4) -0.003(3) 0.024(3) -0.025(3)
C22B 0.043(3) 0.040(3) 0.050(4) -0.013(3) 0.024(3) -0.020(3)
C23B 0.030(3) 0.027(3) 0.031(3) -0.007(2) 0.013(2) -0.009(2)
C24B 0.036(3) 0.028(3) 0.033(3) 0.005(2) 0.002(3) 0.005(2)
C25B 0.056(4) 0.036(3) 0.045(4) 0.009(3) 0.004(3) 0.007(3)
C26B 0.056(4) 0.035(3) 0.063(4) 0.003(3) 0.015(3) 0.015(3)
C27B 0.021(3) 0.037(3) 0.041(3) -0.005(2) 0.006(2) -0.004(2)
C28B 0.032(3) 0.068(4) 0.040(4) 0.011(3) 0.008(3) 0.009(3)
C29B 0.022(3) 0.078(5) 0.056(4) -0.015(3) 0.014(3) -0.002(3)
C30B 0.050(4) 0.045(4) 0.055(4) -0.017(3) 0.028(3) 0.002(3)
C31B 0.052(4) 0.037(3) 0.067(4) 0.010(3) 0.039(4) 0.013(3)
C32B 0.044(4) 0.074(5) 0.039(3) 0.008(3) 0.021(3) 0.027(3)
C33B 0.025(3) 0.056(4) 0.057(4) -0.015(3) 0.016(3) -0.004(3)
C34B 0.042(3) 0.050(4) 0.048(4) -0.003(3) 0.030(3) 0.001(3)
C35B 0.065(4) 0.044(4) 0.048(4) 0.003(3) 0.036(3) 0.000(3)
C36B 0.040(3) 0.079(4) 0.030(3) -0.005(3) 0.022(3) 0.002(3)

loop_
_atom_type_symbol
_atom_type_description
_atom_type_scat_dispersion_real
_atom_type_scat_dispersion_imag
_atom_type_scat_source
C C 0.0033 0.0016 'International Tables Vol C Tables 4.2.6.8 and 6.1.1.4'
H H 0 0 'International Tables Vol C Tables 4.2.6.8 and 6.1.1.4'
Fe Fe 0.3463 0.8444 'International Tables Vol C Tables 4.2.6.8 and 6.1.1.4'
I I -0.4742 1.8119 'International Tables Vol C Tables 4.2.6.8 and 6.1.1.4'
In In -0.7276 1.31 'International Tables Vol C Tables 4.2.6.8 and 6.1.1.4'
N N 0.0061 0.0033 'International Tables Vol C Tables 4.2.6.8 and 6.1.1.4'
O O 0.0106 0.006 'International Tables Vol C Tables 4.2.6.8 and 6.1.1.4'

loop_
_geom_angle_atom_site_label_1
_geom_angle_atom_site_label_2
_geom_angle_atom_site_label_3
_geom_angle
_geom_angle_site_symmetry_1
_geom_angle_site_symmetry_3
_geom_angle_publ_flag
N2 In N1 89.90(13) . . ?
N2 In Fe 129.34(9) . . ?
N1 In Fe 122.93(9) . . ?
N2 In I 99.49(9) . . ?
N1 In I 99.38(9) . . ?
Fe In I 110.08(2) . . ?
C36 Fe C35 94.7(2) . . ?
C36 Fe C32 159.6(2) . . ?
C35 Fe C32 102.7(2) . . ?
C36 Fe C33 128.6(2) . . ?
C35 Fe C33 95.9(2) . . ?
C32 Fe C33 39.7(2) . . ?
C36 Fe C34 95.5(2) . . ?
C35 Fe C34 123.0(2) . . ?
C32 Fe C34 66.1(2) . . ?
C33 Fe C34 38.9(2) . . ?
C36 Fe C30 94.3(2) . . ?
C35 Fe C30 161.3(2) . . ?
C32 Fe C30 66.1(2) . . ?
C33 Fe C30 65.8(2) . . ?
C34 Fe C30 39.53(19) . . ?
C36 Fe C31 126.6(2) . . ?
C35 Fe C31 138.0(2) . . ?
C32 Fe C31 39.1(2) . . ?
C33 Fe C31 65.8(2) . . ?
C34 Fe C31 66.0(2) . . ?
C30 Fe C31 39.4(2) . . ?
C36 Fe In 93.59(14) . . ?
C35 Fe In 87.64(15) . . ?
C32 Fe In 97.61(15) . . ?
C33 Fe In 136.95(16) . . ?
C34 Fe In 146.95(14) . . ?
C30 Fe In 108.15(15) . . ?
C31 Fe In 83.11(14) . . ?
C1 N1 C6 122.5(4) . . ?
C1 N1 In 120.3(3) . . ?
C6 N1 In 117.0(3) . . ?
C3 N2 C18 120.1(4) . . ?
C3 N2 In 120.2(3) . . ?
C18 N2 In 119.4(3) . . ?
N1 C1 C2 125.3(4) . . ?
N1 C1 C4 119.3(4) . . ?
C2 C1 C4 115.4(4) . . ?
C3 C2 C1 131.9(4) . . ?
N2 C3 C2 125.1(4) . . ?
N2 C3 C5 119.0(4) . . ?
C2 C3 C5 115.9(4) . . ?
C7 C6 C11 120.9(4) . . ?
C7 C6 N1 120.8(4) . . ?
C11 C6 N1 118.1(4) . . ?
C8 C7 C6 118.2(4) . . ?
C8 C7 C12 118.3(4) . . ?
C6 C7 C12 123.5(4) . . ?
C9 C8 C7 121.4(5) . . ?
C10 C9 C8 120.0(5) . . ?
C9 C10 C11 122.2(5) . . ?
C10 C11 C6 117.1(4) . . ?
C10 C11 C15 122.2(4) . . ?
C6 C11 C15 120.7(4) . . ?
C13 C12 C7 111.7(4) . . ?
C13 C12 C14 108.6(4) . . ?
C7 C12 C14 110.9(4) . . ?
C11 C15 C17 111.8(4) . . ?
C11 C15 C16 112.9(4) . . ?
C17 C15 C16 108.7(4) . . ?
C19 C18 C23 120.8(4) . . ?
C19 C18 N2 121.2(4) . . ?
C23 C18 N2 117.9(4) . . ?
C20 C19 C18 118.2(5) . . ?
C20 C19 C24 118.4(5) . . ?
C18 C19 C24 123.4(4) . . ?
C21 C20 C19 121.2(5) . . ?
C20 C21 C22 120.0(5) . . ?
C21 C22 C23 121.8(5) . . ?
C22 C23 C18 118.0(5) . . ?
C22 C23 C27 121.2(5) . . ?
C18 C23 C27 120.8(4) . . ?
C19 C24 C25 110.5(5) . . ?
C19 C24 C26 112.2(4) . . ?
C25 C24 C26 109.9(4) . . ?
C23 C27 C29 114.2(5) . . ?
C23 C27 C28 111.8(4) . . ?
C29 C27 C28 108.6(4) . . ?
C31 C30 C34 107.7(5) . . ?
C31 C30 Fe 70.4(3) . . ?
C34 C30 Fe 70.2(3) . . ?
C32 C31 C30 108.2(5) . . ?
C32 C31 Fe 69.9(3) . . ?
C30 C31 Fe 70.2(3) . . ?
C31 C32 C33 107.8(5) . . ?
C31 C32 Fe 70.9(3) . . ?
C33 C32 Fe 70.5(3) . . ?
C34 C33 C32 108.3(5) . . ?
C34 C33 Fe 70.6(3) . . ?
C32 C33 Fe 69.8(3) . . ?
C33 C34 C30 108.1(5) . . ?
C33 C34 Fe 70.5(3) . . ?
C30 C34 Fe 70.3(3) . . ?
O1 C35 Fe 176.4(4) . . ?
O2 C36 Fe 174.4(4) . . ?
N1B In1B N2B 88.14(13) . . ?
N1B In1B Fe1B 123.90(9) . . ?
N2B In1B Fe1B 125.52(9) . . ?
N1B In1B I1B 99.52(9) . . ?
N2B In1B I1B 97.07(9) . . ?
Fe1B In1B I1B 116.00(2) . . ?
C35B Fe1B C36B 93.7(3) . . ?
C35B Fe1B C34B 102.0(2) . . ?
C36B Fe1B C34B 114.3(2) . . ?
C35B Fe1B C32B 122.2(3) . . ?
C36B Fe1B C32B 143.7(3) . . ?
C34B Fe1B C32B 66.4(2) . . ?
C35B Fe1B C31B 160.8(3) . . ?
C36B Fe1B C31B 105.0(3) . . ?
C34B Fe1B C31B 66.4(2) . . ?
C32B Fe1B C31B 39.9(2) . . ?
C35B Fe1B C33B 95.0(3) . . ?
C36B Fe1B C33B 154.2(2) . . ?
C34B Fe1B C33B 40.0(2) . . ?
C32B Fe1B C33B 38.7(2) . . ?
C31B Fe1B C33B 66.1(2) . . ?
C35B Fe1B C30B 137.6(2) . . ?
C36B Fe1B C30B 91.7(3) . . ?
C34B Fe1B C30B 39.0(2) . . ?
C32B Fe1B C30B 66.0(2) . . ?
C31B Fe1B C30B 39.4(2) . . ?
C33B Fe1B C30B 65.8(2) . . ?
C35B Fe1B In1B 89.08(17) . . ?
C36B Fe1B In1B 87.00(16) . . ?
C34B Fe1B In1B 154.87(16) . . ?
C32B Fe1B In1B 88.61(15) . . ?
C31B Fe1B In1B 96.23(15) . . ?
C33B Fe1B In1B 117.34(16) . . ?
C30B Fe1B In1B 133.26(16) . . ?
C1B N1B C6B 120.9(3) . . ?
C1B N1B In1B 117.3(3) . . ?
C6B N1B In1B 120.9(3) . . ?
C3B N2B C18B 120.7(4) . . ?
C3B N2B In1B 119.3(3) . . ?
C18B N2B In1B 119.3(3) . . ?
N1B C1B C2B 124.5(4) . . ?
N1B C1B C4B 119.4(4) . . ?
C2B C1B C4B 116.1(4) . . ?
C1B C2B C3B 131.3(4) . . ?
N2B C3B C2B 123.6(4) . . ?
N2B C3B C5B 120.3(4) . . ?
C2B C3B C5B 116.1(4) . . ?
C7B C6B C11B 120.7(4) . . ?
C7B C6B N1B 120.8(4) . . ?
C11B C6B N1B 118.4(4) . . ?
C8B C7B C6B 118.4(4) . . ?
C8B C7B C12B 119.1(4) . . ?
C6B C7B C12B 122.5(4) . . ?
C9B C8B C7B 121.1(5) . . ?
C10B C9B C8B 119.8(5) . . ?
C9B C10B C11B 122.1(5) . . ?
C10B C11B C6B 117.8(4) . . ?
C10B C11B C15B 121.0(4) . . ?
C6B C11B C15B 121.2(4) . . ?
C7B C12B C13B 111.6(4) . . ?
C7B C12B C14B 111.4(4) . . ?
C13B C12B C14B 110.3(4) . . ?
C11B C15B C16B 114.4(4) . . ?
C11B C15B C17B 111.4(4) . . ?
C16B C15B C17B 107.9(4) . . ?
C19B C18B C23B 121.8(4) . . ?
C19B C18B N2B 120.8(4) . . ?
C23B C18B N2B 117.4(4) . . ?
C20B C19B C18B 117.3(5) . . ?
C20B C19B C24B 119.2(5) . . ?
C18B C19B C24B 123.5(4) . . ?
C21B C20B C19B 121.8(5) . . ?
C20B C21B C22B 119.6(5) . . ?
C21B C22B C23B 121.8(5) . . ?
C22B C23B C18B 117.7(5) . . ?
C22B C23B C27B 121.2(5) . . ?
C18B C23B C27B 121.1(4) . . ?
C19B C24B C26B 112.8(4) . . ?
C19B C24B C25B 109.8(4) . . ?
C26B C24B C25B 109.7(4) . . ?
C23B C27B C29B 114.1(4) . . ?
C23B C27B C28B 111.2(4) . . ?
C29B C27B C28B 109.0(4) . . ?
C34B C30B C31B 109.2(5) . . ?
C34B C30B Fe1B 70.3(3) . . ?
C31B C30B Fe1B 70.2(3) . . ?
C30B C31B C32B 106.9(5) . . ?
C30B C31B Fe1B 70.4(3) . . ?
C32B C31B Fe1B 70.0(3) . . ?
C33B C32B C31B 108.3(5) . . ?
C33B C32B Fe1B 70.8(3) . . ?
C31B C32B Fe1B 70.1(3) . . ?
C32B C33B C34B 108.4(5) . . ?
C32B C33B Fe1B 70.5(3) . . ?
C34B C33B Fe1B 69.8(3) . . ?
C30B C34B C33B 107.1(5) . . ?
C30B C34B Fe1B 70.7(3) . . ?
C33B C34B Fe1B 70.2(3) . . ?
O1B C35B Fe1B 176.0(5) . . ?
O2B C36B Fe1B 176.5(5) . . ?

loop_
_geom_bond_atom_site_label_1
_geom_bond_atom_site_label_2
_geom_bond_distance
_geom_bond_site_symmetry_2
_geom_bond_publ_flag
In N2 2.165(3) . ?
In N1 2.190(3) . ?
In Fe 2.5118(7) . ?
In I 2.8100(4) . ?
Fe C36 1.751(5) . ?
Fe C35 1.759(6) . ?
Fe C32 2.078(5) . ?
Fe C33 2.087(5) . ?
Fe C34 2.088(5) . ?
Fe C30 2.089(5) . ?
Fe C31 2.091(5) . ?
O1 C35 1.150(6) . ?
O2 C36 1.157(6) . ?
N1 C1 1.319(5) . ?
N1 C6 1.442(5) . ?
N2 C3 1.341(5) . ?
N2 C18 1.446(5) . ?
C1 C2 1.400(6) . ?
C1 C4 1.515(6) . ?
C2 C3 1.388(6) . ?
C3 C5 1.511(6) . ?
C6 C7 1.409(6) . ?
C6 C11 1.428(6) . ?
C7 C8 1.386(6) . ?
C7 C12 1.534(7) . ?
C8 C9 1.379(7) . ?
C9 C10 1.370(7) . ?
C10 C11 1.388(7) . ?
C11 C15 1.512(6) . ?
C12 C13 1.528(7) . ?
C12 C14 1.537(6) . ?
C15 C17 1.535(7) . ?
C15 C16 1.536(7) . ?
C18 C19 1.400(7) . ?
C18 C23 1.418(6) . ?
C19 C20 1.398(7) . ?
C19 C24 1.522(7) . ?
C20 C21 1.371(8) . ?
C21 C22 1.376(8) . ?
C22 C23 1.379(7) . ?
C23 C27 1.510(7) . ?
C24 C25 1.531(7) . ?
C24 C26 1.537(7) . ?
C27 C29 1.531(7) . ?
C27 C28 1.544(7) . ?
C30 C31 1.409(7) . ?
C30 C34 1.412(7) . ?
C31 C32 1.396(7) . ?
C32 C33 1.415(7) . ?
C33 C34 1.389(7) . ?
In1B N1B 2.176(3) . ?
In1B N2B 2.181(3) . ?
In1B Fe1B 2.5200(7) . ?
In1B I1B 2.7870(4) . ?
Fe1B C35B 1.751(6) . ?
Fe1B C36B 1.759(6) . ?
Fe1B C34B 2.086(5) . ?
Fe1B C32B 2.088(5) . ?
Fe1B C31B 2.089(5) . ?
Fe1B C33B 2.092(5) . ?
Fe1B C30B 2.092(5) . ?
O1B C35B 1.140(6) . ?
O2B C36B 1.157(6) . ?
N1B C1B 1.339(5) . ?
N1B C6B 1.448(5) . ?
N2B C3B 1.336(5) . ?
N2B C18B 1.452(5) . ?
C1B C2B 1.398(6) . ?
C1B C4B 1.512(6) . ?
C2B C3B 1.405(6) . ?
C3B C5B 1.507(6) . ?
C6B C7B 1.405(6) . ?
C6B C11B 1.416(6) . ?
C7B C8B 1.394(6) . ?
C7B C12B 1.521(6) . ?
C8B C9B 1.377(7) . ?
C9B C10B 1.371(7) . ?
C10B C11B 1.384(6) . ?
C11B C15B 1.507(6) . ?
C12B C13B 1.523(6) . ?
C12B C14B 1.538(6) . ?
C15B C16B 1.531(7) . ?
C15B C17B 1.534(7) . ?
C18B C19B 1.401(6) . ?
C18B C23B 1.406(6) . ?
C19B C20B 1.389(7) . ?
C19B C24B 1.513(7) . ?
C20B C21B 1.371(8) . ?
C21B C22B 1.375(8) . ?
C22B C23B 1.376(7) . ?
C23B C27B 1.522(7) . ?
C24B C26B 1.531(7) . ?
C24B C25B 1.539(7) . ?
C27B C29B 1.530(6) . ?
C27B C28B 1.543(7) . ?
C30B C34B 1.396(7) . ?
C30B C31B 1.409(8) . ?
C31B C32B 1.426(8) . ?
C32B C33B 1.387(8) . ?
C33B C34B 1.429(7) . ?
